data_7011446
loop_
_publ_author_name
'Shaowu Du'
'Jason A. Kautz'
'Thomas D. McGrath'
'F. Gordon A. Stone'

_publ_section_title
;
 Amine--nitrile coupling in amino-monocarbollide complexes of
 molybdenum
;
_journal_issue 8
_journal_name_full 'J. Chem. Soc., Dalton Trans.'
_journal_page_first 1553
_journal_page_last 1558
_journal_paper_doi 10.1039/b111562f
_journal_year 2002
_chemical_formula_sum 'C18.5 H44 B10 Cl I Mo N5 O0.5'
_chemical_formula_weight 710.98
_chemical_name_systematic
; 
? 
;
_space_group_IT_number 19
_symmetry_cell_setting orthorhombic
_symmetry_space_group_name_Hall 'P 2ac 2ab'
_symmetry_space_group_name_H-M 'P 21 21 21'
_atom_sites_solution_hydrogens geom
_atom_sites_solution_primary direct
_atom_sites_solution_secondary difmap
_audit_creation_method SHELXL-97
_cell_angle_alpha 90.00
_cell_angle_beta 90.00
_cell_angle_gamma 90.00
_cell_formula_units_Z 8
_cell_length_a 9.9624(10)
_cell_length_b 19.5906(17)
_cell_length_c 34.329(3)
_cell_measurement_reflns_used 418
_cell_measurement_temperature 173(2)
_cell_measurement_theta_max 25
_cell_measurement_theta_min 5
_cell_volume 6700.0(11)
_computing_cell_refinement 'SAINT (Siemens, 1995)'
_computing_data_collection 'SMART (Siemens, 1995)'
_computing_data_reduction 'SAINT (Siemens, 1995)'
_computing_molecular_graphics 'SHELXTL (Siemens, 1995)'
_computing_publication_material 'SHELXTL (Siemens, 1995)'
_computing_structure_refinement 'SHELXL-97 (Sheldrick, 1997)'
_computing_structure_solution 'SHELXS-97 (Sheldrick, 1997)'
_diffrn_ambient_temperature 173(2)
_diffrn_detector_area_resol_mean 60
_diffrn_measured_fraction_theta_full 0.997
_diffrn_measured_fraction_theta_max 0.997
_diffrn_measurement_device_type 'Siemens SMART CCD area detector'
_diffrn_measurement_method '\w rotation with narrow frames'
_diffrn_radiation_monochromator graphite
_diffrn_radiation_source 'fine-focus sealed tube'
_diffrn_radiation_type MoK\a
_diffrn_radiation_wavelength 0.71073
_diffrn_reflns_av_R_equivalents 0.0408
_diffrn_reflns_av_sigmaI/netI 0.0562
_diffrn_reflns_limit_h_max 12
_diffrn_reflns_limit_h_min -12
_diffrn_reflns_limit_k_max 20
_diffrn_reflns_limit_k_min -25
_diffrn_reflns_limit_l_max 43
_diffrn_reflns_limit_l_min -44
_diffrn_reflns_number 41803
_diffrn_reflns_theta_full 27.49
_diffrn_reflns_theta_max 27.49
_diffrn_reflns_theta_min 1.58
_diffrn_standards_decay_% 0
_exptl_absorpt_coefficient_mu 1.412
_exptl_absorpt_correction_T_max 0.7540
_exptl_absorpt_correction_T_min 0.3994
_exptl_absorpt_correction_type 'empirical, SADABS'
_exptl_crystal_colour yellow-green
_exptl_crystal_density_diffrn 1.410
_exptl_crystal_density_method 'not measured'
_exptl_crystal_description plates
_exptl_crystal_F_000 2848
_exptl_crystal_size_max 0.65
_exptl_crystal_size_mid 0.50
_exptl_crystal_size_min 0.20
_refine_diff_density_max 0.705
_refine_diff_density_min -1.327
_refine_diff_density_rms 0.105
_refine_ls_abs_structure_details 'Flack H D (1983), Acta Cryst. A39, 876-881'
_refine_ls_abs_structure_Flack 0.06(2)
_refine_ls_extinction_method none
_refine_ls_goodness_of_fit_ref 1.019
_refine_ls_hydrogen_treatment mixed
_refine_ls_matrix_type full
_refine_ls_number_parameters 681
_refine_ls_number_reflns 15318
_refine_ls_number_restraints 0
_refine_ls_restrained_S_all 1.019
_refine_ls_R_factor_all 0.0607
_refine_ls_R_factor_gt 0.0458
_refine_ls_shift/su_max 0.005
_refine_ls_shift/su_mean 0.000
_refine_ls_structure_factor_coef Fsqd
_refine_ls_weighting_details 'w=1/[\s^2^(Fo^2^)+(0.0494P)^2^+7.4500P] where P=(Fo^2^+2Fc^2^)/3'
_refine_ls_weighting_scheme calc
_refine_ls_wR_factor_gt 0.1025
_refine_ls_wR_factor_ref 0.1074
_reflns_number_gt 12563
_reflns_number_total 15318
_reflns_threshold_expression >2sigma(I)
_cod_data_source_file b111562f.txt
_cod_data_source_block 4b
_cod_depositor_comments
;
The following automatic conversions were performed:
'_symmetry_cell_setting' value 'Orthorhombic' changed to 'orthorhombic'
according to '/home/saulius/struct/CIF-dictionaries/cif_core.dic'
dictionary named 'cif_core.dic' version 2.4.1 from 2010-06-29.

Automatic conversion script
Id: cif_fix_enum 1527 2010-12-29 10:47:43Z saulius 

The following automatic conversions were performed:

'_refine_ls_weighting_scheme' value 'calc
w=1/[\s^2^(Fo^2^)+(0.0494P)^2^+7.4500P] where P=(Fo^2^+2Fc^2^)/3' was
changed to 'calc'. New tag '_refine_ls_weighting_details' was
created. The value of the new tag was set to
'w=1/[\s^2^(Fo^2^)+(0.0494P)^2^+7.4500P] where P=(Fo^2^+2Fc^2^)/3'.

Automatic conversion script
Id: cif_fix_values 3143 2015-03-26 13:38:13Z robertas 
;
_cod_original_cell_volume 6699.9(11)
_cod_original_sg_symbol_H-M P212121
_cod_original_formula_sum 'C18.50 H44 B10 Cl I Mo N5 O0.50'
_cod_database_code 7011446

loop_
_symmetry_equiv_pos_as_xyz
'x, y, z'
'-x+1/2, -y, z+1/2'
'-x, y+1/2, -z+1/2'
'x+1/2, -y+1/2, -z'

loop_
_atom_site_label
_atom_site_type_symbol
_atom_site_fract_x
_atom_site_fract_y
_atom_site_fract_z
_atom_site_U_iso_or_equiv
_atom_site_adp_type
_atom_site_occupancy
_atom_site_calc_flag
_atom_site_refinement_flags
_atom_site_disorder_assembly
_atom_site_disorder_group
Mo1 Mo 1.01113(4) 0.13137(2) 0.871384(13) 0.01903(10) Uani 1 d . . .
C1 C 0.9424(5) 0.0122(3) 0.85867(15) 0.0210(11) Uani 1 d . . .
B2 B 0.9859(7) 0.0521(3) 0.81721(18) 0.0242(13) Uani 1 d . . .
H2 H 0.9119 0.0764 0.7969 0.029 Uiso 1 calc R . .
B3 B 1.1571(6) 0.0834(3) 0.82424(18) 0.0235(13) Uani 1 d . . .
H3 H 1.2006 0.1275 0.8078 0.028 Uiso 1 calc R . .
B4 B 1.2032(6) 0.0613(3) 0.87391(19) 0.0243(13) Uani 1 d . . .
H4 H 1.2793 0.0908 0.8911 0.029 Uiso 1 calc R . .
B5 B 1.0583(6) 0.0186(3) 0.89524(18) 0.0207(12) Uani 1 d . . .
H5 H 1.0323 0.0208 0.9270 0.025 Uiso 1 calc R . .
B6 B 0.9870(7) -0.0379(3) 0.82123(18) 0.0263(13) Uani 1 d . . .
H6 H 0.9161 -0.0704 0.8040 0.032 Uiso 1 calc R . .
B7 B 1.1253(7) 0.0044(3) 0.79937(18) 0.0270(14) Uani 1 d . . .
H7 H 1.1465 0.0000 0.7674 0.032 Uiso 1 calc R . .
B8 B 1.2552(7) 0.0079(3) 0.83476(18) 0.0269(14) Uani 1 d . . .
H8 H 1.3637 0.0050 0.8263 0.032 Uiso 1 calc R . .
B9 B 1.1956(7) -0.0300(3) 0.8780(2) 0.0295(15) Uani 1 d . . .
H9 H 1.2635 -0.0576 0.8987 0.035 Uiso 1 calc R . .
B10 B 1.0324(7) -0.0584(3) 0.8696(2) 0.0309(14) Uani 1 d . . .
H10 H 0.9911 -0.1047 0.8846 0.037 Uiso 1 calc R . .
B11 B 1.1534(7) -0.0649(3) 0.83236(19) 0.0282(14) Uani 1 d . . .
H11 H 1.1939 -0.1152 0.8223 0.034 Uiso 1 calc R . .
N1 N 0.8013(5) 0.0064(2) 0.86980(15) 0.0300(11) Uani 1 d . . .
H1A H 0.7595 -0.0328 0.8666 0.036 Uiso 1 calc R . .
C2 C 0.7357(6) 0.0583(3) 0.88451(15) 0.0254(12) Uani 1 d . . .
C3 C 0.5920(6) 0.0482(4) 0.8963(2) 0.0442(16) Uani 1 d . . .
H3B H 0.5653 0.0010 0.8909 0.066 Uiso 1 calc R . .
H3C H 0.5347 0.0794 0.8814 0.066 Uiso 1 calc R . .
H3D H 0.5821 0.0577 0.9241 0.066 Uiso 1 calc R . .
N2 N 0.8011(5) 0.1158(3) 0.88802(14) 0.0300(11) Uani 1 d . . .
H2B H 0.7574 0.1509 0.8978 0.036 Uiso 1 calc R . .
I1 I 0.92981(4) 0.266230(19) 0.898277(12) 0.03796(11) Uani 1 d . . .
C10 C 0.9420(5) 0.1835(3) 0.82110(14) 0.0216(11) Uani 1 d . . .
N10 N 0.9187(5) 0.2157(2) 0.79408(13) 0.0313(11) Uani 1 d . . .
C11 C 0.9013(6) 0.2631(3) 0.76173(15) 0.0321(13) Uani 1 d . . .
C12 C 1.0200(8) 0.3114(4) 0.7621(2) 0.0543(19) Uani 1 d . . .
H12A H 1.1030 0.2856 0.7578 0.082 Uiso 1 calc R . .
H12B H 1.0246 0.3347 0.7873 0.082 Uiso 1 calc R . .
H12C H 1.0094 0.3453 0.7413 0.082 Uiso 1 calc R . .
C13 C 0.8975(8) 0.2200(4) 0.72413(17) 0.0466(18) Uani 1 d . . .
H13A H 0.8196 0.1895 0.7248 0.070 Uiso 1 calc R . .
H13B H 0.9799 0.1929 0.7222 0.070 Uiso 1 calc R . .
H13C H 0.8905 0.2504 0.7015 0.070 Uiso 1 calc R . .
C14 C 0.7676(7) 0.3004(4) 0.7682(2) 0.0483(19) Uani 1 d . . .
H14A H 0.6939 0.2673 0.7677 0.072 Uiso 1 calc R . .
H14B H 0.7544 0.3341 0.7475 0.072 Uiso 1 calc R . .
H14C H 0.7692 0.3235 0.7935 0.072 Uiso 1 calc R . .
C20 C 1.1772(6) 0.1941(3) 0.86509(15) 0.0277(13) Uani 1 d . . .
N20 N 1.2710(5) 0.2283(3) 0.86179(15) 0.0346(12) Uani 1 d . . .
C21 C 1.3896(8) 0.2702(4) 0.8561(2) 0.0497(19) Uani 1 d . . .
C22 C 1.487(2) 0.2232(13) 0.8337(9) 0.217(15) Uani 0.70 d P A 1
H22A H 1.5072 0.1829 0.8496 0.326 Uiso 0.70 calc PR A 1
H22B H 1.5702 0.2480 0.8282 0.326 Uiso 0.70 calc PR A 1
H22C H 1.4453 0.2089 0.8092 0.326 Uiso 0.70 calc PR A 1
C23 C 1.362(2) 0.3275(10) 0.8322(5) 0.147(10) Uani 0.70 d P A 1
H23A H 1.3175 0.3122 0.8082 0.221 Uiso 0.70 calc PR A 1
H23B H 1.4462 0.3505 0.8255 0.221 Uiso 0.70 calc PR A 1
H23C H 1.3031 0.3592 0.8461 0.221 Uiso 0.70 calc PR A 1
C24 C 1.455(2) 0.2824(11) 0.8943(5) 0.152(10) Uani 0.70 d P A 1
H24A H 1.4703 0.2386 0.9074 0.228 Uiso 0.70 calc PR A 1
H24B H 1.3978 0.3113 0.9104 0.228 Uiso 0.70 calc PR A 1
H24C H 1.5419 0.3052 0.8901 0.228 Uiso 0.70 calc PR A 1
C22B C 1.391(3) 0.2817(12) 0.8117(7) 0.043(3) Uani 0.30 d P A 2
H22D H 1.4080 0.2382 0.7984 0.064 Uiso 0.30 calc PR A 2
H22E H 1.4624 0.3142 0.8050 0.064 Uiso 0.30 calc PR A 2
H22F H 1.3043 0.3000 0.8033 0.064 Uiso 0.30 calc PR A 2
C23B C 1.363(2) 0.3374(11) 0.8760(7) 0.043(3) Uani 0.30 d P A 2
H23D H 1.3613 0.3307 0.9043 0.064 Uiso 0.30 calc PR A 2
H23E H 1.2761 0.3554 0.8673 0.064 Uiso 0.30 calc PR A 2
H23F H 1.4341 0.3699 0.8692 0.064 Uiso 0.30 calc PR A 2
C24B C 1.516(3) 0.2292(11) 0.8705(7) 0.043(3) Uani 0.30 d P A 2
H24D H 1.5246 0.1872 0.8552 0.064 Uiso 0.30 calc PR A 2
H24E H 1.5049 0.2177 0.8981 0.064 Uiso 0.30 calc PR A 2
H24F H 1.5964 0.2572 0.8671 0.064 Uiso 0.30 calc PR A 2
C30 C 1.0667(6) 0.1354(3) 0.93038(16) 0.0302(13) Uani 1 d . . .
N30 N 1.1136(5) 0.1420(3) 0.96117(13) 0.0330(12) Uani 1 d . . .
C31 C 1.1858(7) 0.1584(4) 0.99665(17) 0.0434(17) Uani 1 d . . .
C32 C 1.1234(13) 0.1292(9) 1.0303(2) 0.168(8) Uani 1 d . . .
H32A H 1.1256 0.0793 1.0283 0.253 Uiso 1 calc R . .
H32B H 1.0300 0.1447 1.0319 0.253 Uiso 1 calc R . .
H32C H 1.1720 0.1436 1.0537 0.253 Uiso 1 calc R . .
C33 C 1.180(2) 0.2326(6) 1.0011(4) 0.173(9) Uani 1 d . . .
H33A H 1.2218 0.2545 0.9785 0.259 Uiso 1 calc R . .
H33B H 1.2276 0.2460 1.0249 0.259 Uiso 1 calc R . .
H33C H 1.0858 0.2471 1.0030 0.259 Uiso 1 calc R . .
C34 C 1.3300(10) 0.1378(7) 0.9899(3) 0.108(4) Uani 1 d . . .
H34A H 1.3638 0.1601 0.9663 0.162 Uiso 1 calc R . .
H34B H 1.3353 0.0881 0.9868 0.162 Uiso 1 calc R . .
H34C H 1.3846 0.1517 1.0123 0.162 Uiso 1 calc R . .
Mo2 Mo 1.47591(5) 0.15350(2) 0.627125(13) 0.02137(10) Uani 1 d . . .
C1A C 1.5557(6) 0.2709(3) 0.64104(16) 0.0257(12) Uani 1 d . . .
B2A B 1.4411(7) 0.2693(3) 0.6038(2) 0.0283(14) Uani 1 d . . .
H2A H 1.4694 0.2678 0.5722 0.034 Uiso 1 calc R . .
B3A B 1.2901(6) 0.2295(4) 0.62351(19) 0.0270(13) Uani 1 d . . .
H3A H 1.2131 0.2024 0.6054 0.032 Uiso 1 calc R . .
B4A B 1.3284(7) 0.2052(3) 0.67331(18) 0.0270(14) Uani 1 d . . .
H4A H 1.2784 0.1624 0.6893 0.032 Uiso 1 calc R . .
B5A B 1.5045(7) 0.2307(3) 0.68173(17) 0.0287(14) Uani 1 d . . .
H5A H 1.5745 0.2037 0.7021 0.034 Uiso 1 calc R . .
B6A B 1.4746(7) 0.3453(3) 0.63056(18) 0.0264(13) Uani 1 d . . .
H6A H 1.5229 0.3911 0.6169 0.032 Uiso 1 calc R . .
B7A B 1.3072(7) 0.3198(4) 0.6198(2) 0.0312(16) Uani 1 d . . .
H7A H 1.2445 0.3493 0.5986 0.037 Uiso 1 calc R . .
B8A B 1.2383(7) 0.2819(4) 0.6624(2) 0.0297(15) Uani 1 d . . .
H8A H 1.1293 0.2869 0.6699 0.036 Uiso 1 calc R . .
B9A B 1.3665(7) 0.2826(3) 0.69857(19) 0.0294(15) Uani 1 d . . .
H9A H 1.3429 0.2873 0.7304 0.035 Uiso 1 calc R . .
B10A B 1.5092(7) 0.3218(3) 0.67854(19) 0.0298(14) Uani 1 d . . .
H10A H 1.5800 0.3524 0.6968 0.036 Uiso 1 calc R . .
B11A B 1.3493(7) 0.3515(3) 0.6665(2) 0.0324(15) Uani 1 d . . .
H11A H 1.3121 0.4023 0.6768 0.039 Uiso 1 calc R . .
N1A N 1.6965(5) 0.2732(3) 0.63212(14) 0.0296(11) Uani 1 d . . .
H1AA H 1.7416 0.3112 0.6361 0.036 Uiso 1 calc R . .
C2A C 1.7600(6) 0.2189(3) 0.61791(15) 0.0250(12) Uani 1 d . . .
C3A C 1.9087(6) 0.2243(3) 0.61056(19) 0.0393(15) Uani 1 d . . .
H3AA H 1.9395 0.2703 0.6172 0.059 Uiso 1 calc R . .
H3AB H 1.9271 0.2151 0.5830 0.059 Uiso 1 calc R . .
H3AC H 1.9562 0.1908 0.6267 0.059 Uiso 1 calc R . .
N2A N 1.6889(5) 0.1651(3) 0.61220(13) 0.0284(11) Uani 1 d . . .
H2AA H 1.7290 0.1298 0.6014 0.034 Uiso 1 calc R . .
I2 I 1.54924(5) 0.01793(2) 0.599839(13) 0.04531(12) Uani 1 d . . .
C10A C 1.4259(6) 0.1536(3) 0.56706(16) 0.0310(13) Uani 1 d . . .
N10A N 1.3846(6) 0.1512(3) 0.53654(14) 0.0417(14) Uani 1 d . . .
C11A C 1.3147(11) 0.1540(6) 0.4990(2) 0.076(3) Uani 1 d . . .
C12A C 1.4114(15) 0.1417(5) 0.4677(2) 0.117(5) Uani 1 d . . .
H12D H 1.4821 0.1764 0.4687 0.175 Uiso 1 calc R . .
H12E H 1.3654 0.1442 0.4425 0.175 Uiso 1 calc R . .
H12F H 1.4513 0.0964 0.4708 0.175 Uiso 1 calc R . .
C13A C 1.206(2) 0.1067(13) 0.5010(4) 0.35(2) Uani 1 d . . .
H13D H 1.1473 0.1188 0.5228 0.524 Uiso 1 calc R . .
H13E H 1.2417 0.0606 0.5050 0.524 Uiso 1 calc R . .
H13F H 1.1552 0.1083 0.4766 0.524 Uiso 1 calc R . .
C14A C 1.270(2) 0.2253(11) 0.4947(4) 0.210(12) Uani 1 d . . .
H14D H 1.3484 0.2554 0.4936 0.315 Uiso 1 calc R . .
H14E H 1.2138 0.2379 0.5170 0.315 Uiso 1 calc R . .
H14F H 1.2179 0.2299 0.4706 0.315 Uiso 1 calc R . .
C20A C 1.3041(7) 0.0932(3) 0.63178(18) 0.0344(14) Uani 1 d . . .
N20A N 1.2104(6) 0.0590(3) 0.63389(16) 0.0380(13) Uani 1 d . . .
C21A C 1.1006(8) 0.0111(4) 0.6374(2) 0.0495(19) Uani 1 d . . .
C22A C 1.1600(14) -0.0511(5) 0.6571(4) 0.126(5) Uani 1 d . . .
H22G H 1.1922 -0.0386 0.6831 0.189 Uiso 1 calc R . .
H22H H 1.2351 -0.0684 0.6415 0.189 Uiso 1 calc R . .
H22I H 1.0911 -0.0866 0.6594 0.189 Uiso 1 calc R . .
C23A C 0.9952(13) 0.0417(7) 0.6635(5) 0.160(7) Uani 1 d . . .
H23G H 1.0352 0.0529 0.6888 0.240 Uiso 1 calc R . .
H23H H 0.9222 0.0089 0.6673 0.240 Uiso 1 calc R . .
H23I H 0.9597 0.0834 0.6515 0.240 Uiso 1 calc R . .
C24A C 1.0513(14) -0.0083(7) 0.5976(3) 0.152(7) Uani 1 d . . .
H24G H 1.1254 -0.0278 0.5825 0.228 Uiso 1 calc R . .
H24H H 1.0170 0.0323 0.5843 0.228 Uiso 1 calc R . .
H24I H 0.9792 -0.0421 0.6000 0.228 Uiso 1 calc R . .
C30A C 1.5372(6) 0.0996(3) 0.67793(16) 0.0297(13) Uani 1 d . . .
N30A N 1.5639(5) 0.0668(2) 0.70429(13) 0.0313(11) Uani 1 d . . .
C31A C 1.5876(6) 0.0229(3) 0.73815(15) 0.0311(13) Uani 1 d . . .
C32A C 1.4725(8) -0.0288(3) 0.7391(2) 0.0474(17) Uani 1 d . . .
H32D H 1.4742 -0.0562 0.7152 0.071 Uiso 1 calc R . .
H32E H 1.3867 -0.0045 0.7409 0.071 Uiso 1 calc R . .
H32F H 1.4829 -0.0587 0.7617 0.071 Uiso 1 calc R . .
C33A C 1.7213(8) -0.0126(4) 0.7320(2) 0.0503(19) Uani 1 d . . .
H33D H 1.7170 -0.0405 0.7083 0.075 Uiso 1 calc R . .
H33E H 1.7409 -0.0418 0.7544 0.075 Uiso 1 calc R . .
H33F H 1.7923 0.0217 0.7292 0.075 Uiso 1 calc R . .
C34A C 1.5896(8) 0.0664(4) 0.77412(17) 0.0452(17) Uani 1 d . . .
H34D H 1.5022 0.0887 0.7773 0.068 Uiso 1 calc R . .
H34E H 1.6597 0.1012 0.7716 0.068 Uiso 1 calc R . .
H34F H 1.6083 0.0378 0.7969 0.068 Uiso 1 calc R . .
Cl1 Cl 1.8251(8) 0.0640(4) 0.4945(2) 0.231(2) Uani 1 d . . .
Cl2 Cl 1.7839(8) -0.0786(4) 0.5059(2) 0.231(2) Uani 1 d . . .
C100 C 1.7109(14) -0.0080(9) 0.4931(3) 0.128(6) Uani 1 d . . .
H10B H 1.6344 0.0010 0.5108 0.154 Uiso 1 calc R . .
H10C H 1.6749 -0.0130 0.4664 0.154 Uiso 1 calc R . .
O1 O 1.2357(15) 0.1417(8) 0.7814(4) 0.094(3) Uani 0.50 d P . .
O1A O 1.2390(15) 0.1451(8) 0.7148(4) 0.094(3) Uani 0.50 d P . .

loop_
_atom_site_aniso_label
_atom_site_aniso_U_11
_atom_site_aniso_U_22
_atom_site_aniso_U_33
_atom_site_aniso_U_23
_atom_site_aniso_U_13
_atom_site_aniso_U_12
Mo1 0.0203(2) 0.0196(2) 0.01719(19) -0.00018(17) -0.00106(18) -0.00038(16)
C1 0.013(3) 0.022(3) 0.028(3) 0.005(2) 0.001(2) 0.003(2)
B2 0.024(3) 0.018(3) 0.030(3) -0.006(2) -0.004(3) 0.004(3)
B3 0.024(3) 0.025(3) 0.021(3) -0.001(2) 0.000(2) 0.002(3)
B4 0.021(3) 0.031(3) 0.021(3) 0.003(3) -0.004(3) -0.001(2)
B5 0.020(3) 0.017(3) 0.025(3) -0.001(2) 0.001(2) -0.001(2)
B6 0.028(3) 0.022(3) 0.028(3) -0.005(2) 0.002(3) 0.003(3)
B7 0.029(3) 0.032(3) 0.020(3) -0.004(3) -0.002(3) 0.005(3)
B8 0.027(3) 0.032(4) 0.022(3) -0.002(3) 0.004(3) 0.001(3)
B9 0.029(4) 0.027(3) 0.033(4) 0.006(3) 0.006(3) 0.006(3)
B10 0.025(3) 0.025(3) 0.043(4) -0.001(3) 0.003(3) 0.002(3)
B11 0.027(4) 0.030(4) 0.027(3) -0.003(3) 0.001(3) 0.006(3)
N1 0.023(2) 0.026(3) 0.040(3) -0.007(2) 0.003(2) -0.0084(19)
C2 0.021(3) 0.034(3) 0.021(3) 0.000(2) 0.003(2) 0.002(2)
C3 0.022(3) 0.055(4) 0.055(4) -0.010(4) 0.005(3) -0.002(3)
N2 0.025(3) 0.029(3) 0.037(3) -0.009(2) 0.002(2) 0.003(2)
I1 0.0518(3) 0.02454(19) 0.0375(2) -0.00703(17) 0.0045(2) 0.00456(18)
C10 0.026(3) 0.024(3) 0.015(2) 0.002(2) -0.005(2) -0.004(2)
N10 0.038(3) 0.034(3) 0.022(2) -0.001(2) -0.002(2) 0.008(2)
C11 0.042(4) 0.034(3) 0.021(3) 0.006(2) -0.005(2) 0.006(3)
C12 0.062(5) 0.055(4) 0.047(4) 0.010(3) 0.010(4) -0.019(4)
C13 0.052(4) 0.064(5) 0.025(3) -0.003(3) 0.003(3) 0.009(4)
C14 0.044(4) 0.062(5) 0.039(4) 0.006(4) -0.005(3) 0.019(4)
C20 0.036(3) 0.028(3) 0.019(3) 0.000(2) -0.003(2) 0.005(3)
N20 0.037(3) 0.029(3) 0.038(3) 0.000(2) 0.001(2) -0.008(2)
C21 0.044(4) 0.053(4) 0.052(4) 0.020(4) -0.010(3) -0.032(4)
C22 0.072(14) 0.20(3) 0.38(4) 0.05(3) 0.09(2) -0.057(16)
C23 0.18(2) 0.137(15) 0.130(15) 0.113(13) -0.075(14) -0.119(15)
C24 0.166(19) 0.20(2) 0.092(11) 0.015(14) -0.023(13) -0.156(18)
C22B 0.051(8) 0.029(6) 0.047(8) -0.012(6) -0.002(7) -0.012(6)
C23B 0.051(8) 0.029(6) 0.047(8) -0.012(6) -0.002(7) -0.012(6)
C24B 0.051(8) 0.029(6) 0.047(8) -0.012(6) -0.002(7) -0.012(6)
C30 0.029(3) 0.032(3) 0.030(3) 0.001(2) 0.002(3) 0.002(3)
N30 0.042(3) 0.037(3) 0.021(2) 0.000(2) -0.005(2) -0.003(2)
C31 0.044(4) 0.067(5) 0.019(3) -0.004(3) -0.012(3) -0.012(4)
C32 0.146(12) 0.34(2) 0.015(4) 0.020(8) -0.008(5) -0.126(14)
C33 0.31(2) 0.089(9) 0.124(10) -0.051(8) -0.151(13) 0.010(12)
C34 0.059(6) 0.190(13) 0.076(7) -0.039(8) -0.024(5) -0.001(8)
Mo2 0.0262(2) 0.0201(2) 0.0178(2) 0.00029(18) -0.00195(19) -0.00123(17)
C1A 0.025(3) 0.015(2) 0.037(3) 0.000(2) -0.002(2) 0.000(2)
B2A 0.033(4) 0.019(3) 0.033(3) 0.004(3) 0.006(3) -0.010(3)
B3A 0.020(3) 0.032(3) 0.029(3) -0.006(3) -0.001(3) -0.001(3)
B4A 0.027(3) 0.031(3) 0.023(3) -0.002(3) -0.001(3) -0.003(3)
B5A 0.040(4) 0.027(3) 0.020(3) -0.007(2) 0.002(3) 0.000(3)
B6A 0.036(3) 0.015(3) 0.028(3) 0.003(3) 0.002(3) 0.006(2)
B7A 0.031(4) 0.033(4) 0.029(4) -0.001(3) -0.003(3) 0.007(3)
B8A 0.021(3) 0.029(4) 0.039(4) -0.005(3) 0.006(3) 0.001(3)
B9A 0.034(4) 0.032(4) 0.023(3) -0.001(3) 0.004(3) -0.001(3)
B10A 0.031(4) 0.027(3) 0.032(3) -0.009(3) -0.002(3) 0.004(3)
B11A 0.039(4) 0.020(3) 0.038(4) -0.008(3) 0.000(3) -0.001(3)
N1A 0.025(2) 0.032(3) 0.032(3) -0.007(2) -0.001(2) -0.003(2)
C2A 0.023(3) 0.035(3) 0.016(3) 0.001(2) 0.000(2) 0.006(2)
C3A 0.029(3) 0.041(4) 0.048(4) -0.008(3) 0.000(3) 0.002(3)
N2A 0.032(3) 0.026(3) 0.027(2) -0.002(2) 0.004(2) 0.005(2)
I2 0.0631(3) 0.0264(2) 0.0465(2) -0.01019(18) 0.0000(2) 0.00341(19)
C10A 0.043(4) 0.030(3) 0.020(3) -0.001(2) 0.012(3) -0.003(3)
N10A 0.061(4) 0.042(3) 0.022(3) -0.004(2) -0.006(2) -0.001(3)
C11A 0.094(7) 0.105(8) 0.029(4) 0.000(5) -0.022(4) -0.014(6)
C12A 0.233(15) 0.089(7) 0.027(4) -0.007(5) 0.010(7) 0.021(9)
C13A 0.37(3) 0.58(5) 0.093(11) 0.127(19) -0.130(15) -0.41(4)
C14A 0.23(2) 0.33(3) 0.072(8) 0.036(12) -0.035(10) 0.20(2)
C20A 0.050(4) 0.027(3) 0.026(3) 0.000(3) -0.005(3) -0.004(3)
N20A 0.040(3) 0.036(3) 0.038(3) 0.001(2) -0.005(2) -0.015(3)
C21A 0.054(5) 0.043(4) 0.051(4) 0.005(3) -0.005(3) -0.033(4)
C22A 0.164(13) 0.048(6) 0.165(12) 0.038(7) -0.056(10) -0.044(7)
C23A 0.103(10) 0.135(12) 0.242(18) 0.005(11) 0.107(12) -0.050(9)
C24A 0.201(15) 0.189(13) 0.066(6) 0.034(8) -0.062(9) -0.138(12)
C30A 0.032(3) 0.030(3) 0.027(3) -0.005(2) 0.004(2) -0.002(3)
N30A 0.037(3) 0.034(3) 0.023(2) 0.009(2) -0.001(2) 0.005(2)
C31A 0.036(3) 0.037(3) 0.020(3) 0.010(2) -0.003(2) 0.002(3)
C32A 0.054(5) 0.040(4) 0.048(4) 0.010(3) 0.002(3) -0.013(3)
C33A 0.048(4) 0.054(5) 0.048(4) 0.007(4) -0.001(3) 0.018(4)
C34A 0.047(4) 0.063(5) 0.026(3) 0.000(3) -0.002(3) -0.008(4)
Cl1 0.250(6) 0.194(4) 0.248(5) 0.013(4) 0.047(4) -0.005(4)
Cl2 0.250(6) 0.194(4) 0.248(5) 0.013(4) 0.047(4) -0.005(4)
C100 0.088(9) 0.234(18) 0.063(7) 0.002(9) 0.003(6) -0.031(11)
O1 0.105(8) 0.103(7) 0.075(6) -0.013(5) 0.004(5) 0.023(6)
O1A 0.105(8) 0.103(7) 0.075(6) -0.013(5) 0.004(5) 0.023(6)

loop_
_atom_type_symbol
_atom_type_description
_atom_type_scat_dispersion_real
_atom_type_scat_dispersion_imag
_atom_type_scat_source
C C 0.0033 0.0016 'International Tables Vol C Tables 4.2.6.8 and 6.1.1.4'
H H 0.0000 0.0000 'International Tables Vol C Tables 4.2.6.8 and 6.1.1.4'
B B 0.0013 0.0007 'International Tables Vol C Tables 4.2.6.8 and 6.1.1.4'
N N 0.0061 0.0033 'International Tables Vol C Tables 4.2.6.8 and 6.1.1.4'
O O 0.0106 0.0060 'International Tables Vol C Tables 4.2.6.8 and 6.1.1.4'
Cl Cl 0.1484 0.1585 'International Tables Vol C Tables 4.2.6.8 and 6.1.1.4'
Mo Mo -1.6832 0.6857 'International Tables Vol C Tables 4.2.6.8 and 6.1.1.4'
I I -0.4742 1.8119 'International Tables Vol C Tables 4.2.6.8 and 6.1.1.4'

loop_
_geom_angle_atom_site_label_1
_geom_angle_atom_site_label_2
_geom_angle_atom_site_label_3
_geom_angle
_geom_angle_site_symmetry_1
_geom_angle_site_symmetry_3
_geom_angle_publ_flag
C20 Mo1 C30 82.4(2) . . y
C20 Mo1 C10 83.6(2) . . y
C30 Mo1 C10 148.4(2) . . y
C20 Mo1 N2 150.7(2) . . y
C30 Mo1 N2 90.3(2) . . y
C10 Mo1 N2 88.2(2) . . y
C20 Mo1 B4 72.6(2) . . ?
C30 Mo1 B4 76.9(2) . . ?
C10 Mo1 B4 125.0(2) . . ?
N2 Mo1 B4 133.3(2) . . ?
C20 Mo1 B3 71.0(2) . . ?
C30 Mo1 B3 120.8(2) . . ?
C10 Mo1 B3 80.5(2) . . ?
N2 Mo1 B3 135.2(2) . . ?
B4 Mo1 B3 45.2(2) . . ?
C20 Mo1 B5 115.1(2) . . ?
C30 Mo1 B5 69.8(2) . . ?
C10 Mo1 B5 141.6(2) . . ?
N2 Mo1 B5 88.30(19) . . ?
B4 Mo1 B5 45.0(2) . . ?
B3 Mo1 B5 75.4(2) . . ?
C20 Mo1 B2 112.4(2) . . ?
C30 Mo1 B2 141.9(2) . . ?
C10 Mo1 B2 69.7(2) . . ?
N2 Mo1 B2 90.7(2) . . ?
B4 Mo1 B2 75.0(2) . . ?
B3 Mo1 B2 44.7(2) . . ?
B5 Mo1 B2 72.2(2) . . ?
C20 Mo1 C1 139.73(19) . . ?
C30 Mo1 C1 106.2(2) . . ?
C10 Mo1 C1 102.79(18) . . ?
N2 Mo1 C1 69.53(17) . . y
B4 Mo1 C1 71.4(2) . . ?
B3 Mo1 C1 71.0(2) . . ?
B5 Mo1 C1 41.05(18) . . ?
B2 Mo1 C1 40.03(19) . . ?
C20 Mo1 I1 73.56(16) . . y
C30 Mo1 I1 74.54(16) . . y
C10 Mo1 I1 74.39(14) . . y
N2 Mo1 I1 77.15(13) . . y
B4 Mo1 I1 137.92(16) . . ?
B3 Mo1 I1 138.31(16) . . ?
B5 Mo1 I1 141.28(14) . . ?
B2 Mo1 I1 142.32(15) . . ?
C1 Mo1 I1 146.66(12) . . ?
N1 C1 B6 114.2(5) . . ?
N1 C1 B2 120.4(4) . . ?
B6 C1 B2 63.6(3) . . ?
N1 C1 B10 112.8(4) . . ?
B6 C1 B10 63.3(4) . . ?
B2 C1 B10 115.6(4) . . ?
N1 C1 B5 117.6(4) . . ?
B6 C1 B5 115.3(4) . . ?
B2 C1 B5 114.4(4) . . ?
B10 C1 B5 62.6(3) . . ?
N1 C1 Mo1 107.1(3) . . ?
B6 C1 Mo1 127.9(3) . . ?
B2 C1 Mo1 68.8(3) . . ?
B10 C1 Mo1 125.9(3) . . ?
B5 C1 Mo1 67.3(2) . . ?
C1 B2 B6 58.1(3) . . ?
C1 B2 B7 104.4(4) . . ?
B6 B2 B7 60.0(4) . . ?
C1 B2 B3 106.5(4) . . ?
B6 B2 B3 108.5(4) . . ?
B7 B2 B3 59.6(4) . . ?
C1 B2 Mo1 71.1(3) . . ?
B6 B2 Mo1 125.1(4) . . ?
B7 B2 Mo1 121.1(4) . . ?
B3 B2 Mo1 65.7(3) . . ?
B7 B3 B8 59.1(3) . . ?
B7 B3 B4 106.6(4) . . ?
B8 B3 B4 58.8(3) . . ?
B7 B3 B2 58.9(3) . . ?
B8 B3 B2 104.9(4) . . ?
B4 B3 B2 106.2(4) . . ?
B7 B3 Mo1 123.9(4) . . ?
B8 B3 Mo1 121.3(4) . . ?
B4 B3 Mo1 67.0(3) . . ?
B2 B3 Mo1 69.6(3) . . ?
B8 B4 B9 59.1(4) . . ?
B8 B4 B3 60.3(4) . . ?
B9 B4 B3 107.4(5) . . ?
B8 B4 B5 105.3(4) . . ?
B9 B4 B5 58.5(3) . . ?
B3 B4 B5 106.6(4) . . ?
B8 B4 Mo1 123.4(4) . . ?
B9 B4 Mo1 123.3(4) . . ?
B3 B4 Mo1 67.8(3) . . ?
B5 B4 Mo1 68.8(3) . . ?
C1 B5 B10 58.2(3) . . ?
C1 B5 B9 103.7(4) . . ?
B10 B5 B9 59.1(4) . . ?
C1 B5 B4 105.9(4) . . ?
B10 B5 B4 108.0(4) . . ?
B9 B5 B4 60.0(3) . . ?
C1 B5 Mo1 71.7(3) . . ?
B10 B5 Mo1 126.0(4) . . ?
B9 B5 Mo1 122.2(4) . . ?
B4 B5 Mo1 66.2(3) . . ?
C1 B6 B10 58.7(3) . . ?
C1 B6 B2 58.3(3) . . ?
B10 B6 B2 107.6(4) . . ?
C1 B6 B7 104.8(4) . . ?
B10 B6 B7 107.8(5) . . ?
B2 B6 B7 60.4(4) . . ?
C1 B6 B11 104.8(4) . . ?
B10 B6 B11 59.5(4) . . ?
B2 B6 B11 108.6(5) . . ?
B7 B6 B11 60.5(4) . . ?
B6 B7 B8 107.1(4) . . ?
B6 B7 B2 59.6(3) . . ?
B8 B7 B2 108.2(4) . . ?
B6 B7 B11 60.0(4) . . ?
B8 B7 B11 58.9(4) . . ?
B2 B7 B11 107.6(4) . . ?
B6 B7 B3 109.8(4) . . ?
B8 B7 B3 60.8(4) . . ?
B2 B7 B3 61.5(3) . . ?
B11 B7 B3 109.0(4) . . ?
B11 B8 B9 60.1(4) . . ?
B11 B8 B7 60.9(4) . . ?
B9 B8 B7 108.3(5) . . ?
B11 B8 B4 110.2(5) . . ?
B9 B8 B4 60.9(3) . . ?
B7 B8 B4 109.1(5) . . ?
B11 B8 B3 110.0(5) . . ?
B9 B8 B3 109.3(4) . . ?
B7 B8 B3 60.1(4) . . ?
B4 B8 B3 60.9(4) . . ?
B10 B9 B11 60.4(4) . . ?
B10 B9 B8 108.0(5) . . ?
B11 B9 B8 59.6(4) . . ?
B10 B9 B5 60.4(4) . . ?
B11 B9 B5 108.8(5) . . ?
B8 B9 B5 108.3(5) . . ?
B10 B9 B4 110.2(5) . . ?
B11 B9 B4 109.1(5) . . ?
B8 B9 B4 60.0(4) . . ?
B5 B9 B4 61.5(3) . . ?
C1 B10 B9 105.6(4) . . ?
C1 B10 B11 105.1(5) . . ?
B9 B10 B11 60.3(4) . . ?
C1 B10 B5 59.2(3) . . ?
B9 B10 B5 60.5(4) . . ?
B11 B10 B5 108.8(5) . . ?
C1 B10 B6 58.0(3) . . ?
B9 B10 B6 108.8(5) . . ?
B11 B10 B6 60.6(4) . . ?
B5 B10 B6 108.1(4) . . ?
B8 B11 B9 60.3(4) . . ?
B8 B11 B10 107.7(5) . . ?
B9 B11 B10 59.3(4) . . ?
B8 B11 B6 107.9(5) . . ?
B9 B11 B6 107.3(4) . . ?
B10 B11 B6 59.9(4) . . ?
B8 B11 B7 60.2(4) . . ?
B9 B11 B7 107.8(5) . . ?
B10 B11 B7 107.3(5) . . ?
B6 B11 B7 59.6(4) . . ?
C2 N1 C1 121.3(5) . . y
N2 C2 N1 117.2(5) . . y
N2 C2 C3 124.4(6) . . y
N1 C2 C3 118.5(5) . . y
C2 N2 Mo1 124.9(4) . . y
N10 C10 Mo1 172.0(5) . . ?
C10 N10 C11 172.6(6) . . ?
N10 C11 C12 107.4(5) . . ?
N10 C11 C14 107.2(5) . . ?
C12 C11 C14 112.3(6) . . ?
N10 C11 C13 107.0(5) . . ?
C12 C11 C13 111.6(6) . . ?
C14 C11 C13 111.1(5) . . ?
N20 C20 Mo1 178.9(5) . . ?
C20 N20 C21 177.8(6) . . ?
C23 C21 N20 111.5(9) . . ?
C23 C21 C24 118.1(12) . . ?
N20 C21 C24 109.5(7) . . ?
C23 C21 C23B 62.4(13) . . ?
N20 C21 C23B 106.9(11) . . ?
C24 C21 C23B 62.5(13) . . ?
C23 C21 C22 107.7(14) . . ?
N20 C21 C22 103.9(9) . . ?
C24 C21 C22 104.9(15) . . ?
C23B C21 C22 149.1(13) . . ?
C23 C21 C22B 46.5(12) . . ?
N20 C21 C22B 102.9(10) . . ?
C24 C21 C22B 147.6(12) . . ?
C23B C21 C22B 108.7(14) . . ?
C22 C21 C22B 65.7(14) . . ?
C23 C21 C24B 137.9(13) . . ?
N20 C21 C24B 108.7(10) . . ?
C24 C21 C24B 56.7(12) . . ?
C23B C21 C24B 116.5(13) . . ?
C22 C21 C24B 49.3(13) . . ?
C22B C21 C24B 112.1(15) . . ?
N30 C30 Mo1 170.5(5) . . ?
C30 N30 C31 170.8(6) . . ?
C32 C31 N30 112.0(7) . . ?
C32 C31 C33 107.1(11) . . ?
N30 C31 C33 106.7(6) . . ?
C32 C31 C34 115.4(9) . . ?
N30 C31 C34 106.5(6) . . ?
C33 C31 C34 108.7(11) . . ?
C20A Mo2 C10A 83.2(2) . . ?
C20A Mo2 C30A 83.8(2) . . ?
C10A Mo2 C30A 149.8(2) . . ?
C20A Mo2 N2A 150.4(2) . . ?
C10A Mo2 N2A 90.0(2) . . ?
C30A Mo2 N2A 88.0(2) . . ?
C20A Mo2 B3A 73.7(2) . . ?
C10A Mo2 B3A 76.5(2) . . ?
C30A Mo2 B3A 125.2(2) . . ?
N2A Mo2 B3A 132.5(2) . . ?
C20A Mo2 B4A 71.6(2) . . ?
C10A Mo2 B4A 120.0(2) . . ?
C30A Mo2 B4A 81.0(2) . . ?
N2A Mo2 B4A 134.9(2) . . ?
B3A Mo2 B4A 44.8(2) . . ?
C20A Mo2 B5A 113.0(2) . . ?
C10A Mo2 B5A 141.1(2) . . ?
C30A Mo2 B5A 69.0(2) . . ?
N2A Mo2 B5A 90.2(2) . . ?
B3A Mo2 B5A 75.0(2) . . ?
B4A Mo2 B5A 45.1(2) . . ?
C20A Mo2 B2A 115.9(2) . . ?
C10A Mo2 B2A 69.2(2) . . ?
C30A Mo2 B2A 140.7(2) . . ?
N2A Mo2 B2A 88.0(2) . . ?
B3A Mo2 B2A 44.6(2) . . ?
B4A Mo2 B2A 74.6(2) . . ?
B5A Mo2 B2A 71.9(2) . . ?
C20A Mo2 C1A 140.7(2) . . ?
C10A Mo2 C1A 105.2(2) . . ?
C30A Mo2 C1A 102.1(2) . . ?
N2A Mo2 C1A 68.87(18) . . ?
B3A Mo2 C1A 71.3(2) . . ?
B4A Mo2 C1A 71.1(2) . . ?
B5A Mo2 C1A 40.1(2) . . ?
B2A Mo2 C1A 40.8(2) . . ?
C20A Mo2 I2 73.35(17) . . ?
C10A Mo2 I2 75.33(16) . . ?
C30A Mo2 I2 74.87(15) . . ?
N2A Mo2 I2 77.08(13) . . ?
B3A Mo2 I2 138.57(16) . . ?
B4A Mo2 I2 139.10(17) . . ?
B5A Mo2 I2 142.06(16) . . ?
B2A Mo2 I2 141.40(16) . . ?
C1A Mo2 I2 145.92(13) . . ?
N1A C1A B5A 119.2(5) . . ?
N1A C1A B10A 114.3(5) . . ?
B5A C1A B10A 64.0(4) . . ?
N1A C1A B6A 113.0(5) . . ?
B5A C1A B6A 115.6(4) . . ?
B10A C1A B6A 61.8(3) . . ?
N1A C1A B2A 119.4(5) . . ?
B5A C1A B2A 114.1(4) . . ?
B10A C1A B2A 113.4(4) . . ?
B6A C1A B2A 62.8(3) . . ?
N1A C1A Mo2 107.5(3) . . ?
B5A C1A Mo2 68.2(3) . . ?
B10A C1A Mo2 127.2(4) . . ?
B6A C1A Mo2 126.9(3) . . ?
B2A C1A Mo2 68.0(3) . . ?
C1A B2A B7A 105.2(5) . . ?
C1A B2A B6A 58.3(3) . . ?
B7A B2A B6A 60.5(4) . . ?
C1A B2A B3A 106.2(4) . . ?
B7A B2A B3A 59.8(4) . . ?
B6A B2A B3A 108.7(5) . . ?
C1A B2A Mo2 71.1(3) . . ?
B7A B2A Mo2 122.2(4) . . ?
B6A B2A Mo2 125.7(4) . . ?
B3A B2A Mo2 66.2(3) . . ?
B8A B3A B7A 60.2(4) . . ?
B8A B3A B4A 60.0(4) . . ?
B7A B3A B4A 107.9(5) . . ?
B8A B3A B2A 105.8(5) . . ?
B7A B3A B2A 58.0(4) . . ?
B4A B3A B2A 106.7(4) . . ?
B8A B3A Mo2 123.6(4) . . ?
B7A B3A Mo2 123.4(4) . . ?
B4A B3A Mo2 67.9(3) . . ?
B2A B3A Mo2 69.2(3) . . ?
B9A B4A B8A 59.7(4) . . ?
B9A B4A B3A 106.2(5) . . ?
B8A B4A B3A 58.6(4) . . ?
B9A B4A B5A 59.5(4) . . ?
B8A B4A B5A 106.4(5) . . ?
B3A B4A B5A 106.1(4) . . ?
B9A B4A Mo2 123.5(4) . . ?
B8A B4A Mo2 121.8(4) . . ?
B3A B4A Mo2 67.3(3) . . ?
B5A B4A Mo2 68.5(3) . . ?
C1A B5A B10A 58.3(3) . . ?
C1A B5A B9A 103.4(4) . . ?
B10A B5A B9A 58.5(4) . . ?
C1A B5A B4A 106.5(4) . . ?
B10A B5A B4A 106.6(5) . . ?
B9A B5A B4A 58.6(4) . . ?
C1A B5A Mo2 71.7(3) . . ?
B10A B5A Mo2 125.3(4) . . ?
B9A B5A Mo2 120.7(4) . . ?
B4A B5A Mo2 66.4(3) . . ?
C1A B6A B10A 58.7(3) . . ?
C1A B6A B11A 104.3(4) . . ?
B10A B6A B11A 59.8(4) . . ?
C1A B6A B7A 104.3(4) . . ?
B10A B6A B7A 107.9(5) . . ?
B11A B6A B7A 60.0(4) . . ?
C1A B6A B2A 58.8(3) . . ?
B10A B6A B2A 107.6(4) . . ?
B11A B6A B2A 106.6(4) . . ?
B7A B6A B2A 58.8(4) . . ?
B2A B7A B11A 107.6(5) . . ?
B2A B7A B8A 108.4(5) . . ?
B11A B7A B8A 59.5(4) . . ?
B2A B7A B6A 60.6(4) . . ?
B11A B7A B6A 59.4(4) . . ?
B8A B7A B6A 107.9(5) . . ?
B2A B7A B3A 62.2(4) . . ?
B11A B7A B3A 107.8(5) . . ?
B8A B7A B3A 59.3(4) . . ?
B6A B7A B3A 110.7(5) . . ?
B11A B8A B3A 109.1(5) . . ?
B11A B8A B7A 60.0(4) . . ?
B3A B8A B7A 60.4(4) . . ?
B11A B8A B9A 59.3(4) . . ?
B3A B8A B9A 108.8(5) . . ?
B7A B8A B9A 107.1(5) . . ?
B11A B8A B4A 108.6(5) . . ?
B3A B8A B4A 61.4(4) . . ?
B7A B8A B4A 109.2(5) . . ?
B9A B8A B4A 60.1(4) . . ?
B11A B9A B10A 59.7(4) . . ?
B11A B9A B8A 59.8(4) . . ?
B10A B9A B8A 108.1(5) . . ?
B11A B9A B4A 109.1(5) . . ?
B10A B9A B4A 110.6(5) . . ?
B8A B9A B4A 60.2(4) . . ?
B11A B9A B5A 107.9(5) . . ?
B10A B9A B5A 60.3(4) . . ?
B8A B9A B5A 108.6(4) . . ?
B4A B9A B5A 61.8(4) . . ?
C1A B10A B6A 59.4(3) . . ?
C1A B10A B11A 105.4(5) . . ?
B6A B10A B11A 60.5(4) . . ?
C1A B10A B9A 105.2(5) . . ?
B6A B10A B9A 109.0(5) . . ?
B11A B10A B9A 60.0(4) . . ?
C1A B10A B5A 57.8(3) . . ?
B6A B10A B5A 108.5(4) . . ?
B11A B10A B5A 108.9(5) . . ?
B9A B10A B5A 61.2(4) . . ?
B10A B11A B9A 60.3(4) . . ?
B10A B11A B6A 59.7(4) . . ?
B9A B11A B6A 108.6(5) . . ?
B10A B11A B8A 109.4(5) . . ?
B9A B11A B8A 60.9(4) . . ?
B6A B11A B8A 109.7(5) . . ?
B10A B11A B7A 108.3(5) . . ?
B9A B11A B7A 108.8(5) . . ?
B6A B11A B7A 60.6(4) . . ?
B8A B11A B7A 60.5(4) . . ?
C2A N1A C1A 121.1(5) . . ?
N2A C2A N1A 116.7(5) . . ?
N2A C2A C3A 125.0(5) . . ?
N1A C2A C3A 118.2(5) . . ?
C2A N2A Mo2 125.6(4) . . ?
N10A C10A Mo2 171.8(6) . . ?
C10A N10A C11A 171.7(8) . . ?
C13A C11A N10A 107.2(9) . . ?
C13A C11A C12A 115.3(14) . . ?
N10A C11A C12A 109.1(9) . . ?
C13A C11A C14A 113.1(16) . . ?
N10A C11A C14A 105.5(9) . . ?
C12A C11A C14A 106.2(11) . . ?
N20A C20A Mo2 178.7(6) . . ?
C20A N20A C21A 174.8(7) . . ?
N20A C21A C24A 109.6(7) . . ?
N20A C21A C23A 108.5(7) . . ?
C24A C21A C23A 114.5(10) . . ?
N20A C21A C22A 105.3(7) . . ?
C24A C21A C22A 109.3(9) . . ?
C23A C21A C22A 109.1(9) . . ?
N30A C30A Mo2 174.9(5) . . ?
C30A N30A C31A 175.6(6) . . ?
N30A C31A C34A 108.7(5) . . ?
N30A C31A C33A 107.4(5) . . ?
C34A C31A C33A 111.3(6) . . ?
N30A C31A C32A 106.5(5) . . ?
C34A C31A C32A 111.7(5) . . ?
C33A C31A C32A 111.0(6) . . ?
Cl2 C100 Cl1 112.0(8) . . ?

loop_
_geom_bond_atom_site_label_1
_geom_bond_atom_site_label_2
_geom_bond_distance
_geom_bond_site_symmetry_2
_geom_bond_publ_flag
Mo1 C20 2.073(6) . y
Mo1 C30 2.101(6) . y
Mo1 C10 2.121(5) . y
Mo1 N2 2.191(5) . y
Mo1 B4 2.356(6) . ?
Mo1 B3 2.371(6) . ?
Mo1 B5 2.402(6) . ?
Mo1 B2 2.436(6) . ?
Mo1 C1 2.472(5) . ?
Mo1 I1 2.9135(6) . y
C1 N1 1.462(7) . ?
C1 B6 1.677(8) . ?
C1 B2 1.680(8) . ?
C1 B10 1.691(8) . ?
C1 B5 1.710(8) . ?
B2 B6 1.768(8) . ?
B2 B7 1.782(9) . ?
B2 B3 1.829(9) . ?
B3 B7 1.795(9) . ?
B3 B8 1.808(9) . ?
B3 B4 1.818(9) . ?
B4 B8 1.780(9) . ?
B4 B9 1.797(9) . ?
B4 B5 1.822(8) . ?
B5 B10 1.767(8) . ?
B5 B9 1.768(9) . ?
B6 B10 1.768(9) . ?
B6 B7 1.774(9) . ?
B6 B11 1.781(9) . ?
B7 B8 1.777(9) . ?
B7 B11 1.790(9) . ?
B8 B11 1.753(10) . ?
B8 B9 1.764(9) . ?
B9 B10 1.743(10) . ?
B9 B11 1.761(10) . ?
B10 B11 1.762(9) . ?
N1 C2 1.311(7) . ?
C2 N2 1.307(8) . ?
C2 C3 1.500(8) . ?
C10 N10 1.146(6) . ?
N10 C11 1.457(7) . ?
C11 C12 1.515(9) . ?
C11 C14 1.535(9) . ?
C11 C13 1.542(8) . ?
C20 N20 1.155(8) . ?
N20 C21 1.452(8) . ?
C21 C23 1.418(16) . ?
C21 C24 1.483(16) . ?
C21 C23B 1.51(2) . ?
C21 C22 1.54(3) . ?
C21 C22B 1.54(2) . ?
C21 C24B 1.57(3) . ?
C30 N30 1.163(7) . ?
N30 C31 1.451(7) . ?
C31 C32 1.431(11) . ?
C31 C33 1.463(14) . ?
C31 C34 1.511(13) . ?
Mo2 C20A 2.086(7) . ?
Mo2 C10A 2.121(6) . ?
Mo2 C30A 2.128(6) . ?
Mo2 N2A 2.194(5) . ?
Mo2 B3A 2.378(7) . ?
Mo2 B4A 2.388(7) . ?
Mo2 B5A 2.425(6) . ?
Mo2 B2A 2.431(6) . ?
Mo2 C1A 2.480(5) . ?
Mo2 I2 2.9093(6) . ?
C1A N1A 1.437(7) . ?
C1A B5A 1.683(8) . ?
C1A B10A 1.692(8) . ?
C1A B6A 1.705(7) . ?
C1A B2A 1.714(9) . ?
B2A B7A 1.750(9) . ?
B2A B6A 1.782(9) . ?
B2A B3A 1.825(9) . ?
B3A B8A 1.763(9) . ?
B3A B7A 1.783(10) . ?
B3A B4A 1.815(9) . ?
B4A B9A 1.788(9) . ?
B4A B8A 1.790(10) . ?
B4A B5A 1.846(10) . ?
B5A B10A 1.788(9) . ?
B5A B9A 1.805(10) . ?
B6A B10A 1.745(9) . ?
B6A B11A 1.759(9) . ?
B6A B7A 1.780(10) . ?
B7A B11A 1.769(9) . ?
B7A B8A 1.779(10) . ?
B8A B11A 1.760(10) . ?
B8A B9A 1.780(10) . ?
B9A B11A 1.751(10) . ?
B9A B10A 1.755(10) . ?
B10A B11A 1.746(10) . ?
N1A C2A 1.331(7) . ?
C2A N2A 1.285(8) . ?
C2A C3A 1.506(8) . ?
C10A N10A 1.127(7) . ?
N10A C11A 1.465(9) . ?
C11A C13A 1.424(17) . ?
C11A C12A 1.465(14) . ?
C11A C14A 1.474(19) . ?
C20A N20A 1.151(8) . ?
N20A C21A 1.447(8) . ?
C21A C24A 1.501(11) . ?
C21A C23A 1.506(14) . ?
C21A C22A 1.514(13) . ?
C30A N30A 1.141(7) . ?
N30A C31A 1.466(7) . ?
C31A C34A 1.501(8) . ?
C31A C33A 1.517(9) . ?
C31A C32A 1.529(9) . ?
Cl1 C100 1.813(15) . ?
Cl2 C100 1.625(16) . ?
